data_4301153
loop_
_publ_author_name
'J\'er\^ome Long'
'Lise-Marie Chamoreau'
'Corine Mathoni\`ere'
'Val\'erie Marvaud'

_publ_contact_author
;
  V. Marvaud
;
_publ_contact_author_email valerie.marvaud@upmc.fr
_publ_contact_author_fax '00 33 1 44 27 38 41'
_publ_contact_author_phone '00 33 1 44 27 32 77'
_publ_section_title
;
Photoswitchable Heterotrimetallic Chain Based on Octacyanomolybdate,
Copper, and Nickel: Synthesis, Characterization, and Photomagnetic
Properties
;
_journal_name_full 'Inorganic Chemistry'
_journal_page_first 22
_journal_page_last 24
_journal_paper_doi 10.1021/ic801901j
_journal_volume 48
_journal_year 2009
_chemical_formula_moiety 'C82 H192 Cu7 Mo2 N48 Ni1, 8(Cl O4)-, 4(H2 O)'
_chemical_formula_sum 'C82 H200 Cl8 Cu7 Mo2 N48 Ni O36'
_chemical_formula_weight 3413.87
_chemical_name_systematic
;
 ?
;
_space_group_IT_number 2
_symmetry_cell_setting triclinic
_symmetry_space_group_name_Hall '-P 1'
_symmetry_space_group_name_H-M 'P -1'
_atom_sites_solution_hydrogens geom
_atom_sites_solution_primary direct
_atom_sites_solution_secondary difmap
_audit_creation_method SHELXL-97
_cell_angle_alpha 69.932(14)
_cell_angle_beta 77.268(11)
_cell_angle_gamma 71.426(10)
_cell_formula_units_Z 1
_cell_length_a 12.7090(17)
_cell_length_b 15.259(3)
_cell_length_c 21.177(4)
_cell_measurement_reflns_used 217
_cell_measurement_temperature 200(2)
_cell_measurement_theta_max 21.8
_cell_measurement_theta_min 3.8
_cell_volume 3627.9(12)
_computing_cell_refinement 'Dirax/lsq (Duisenberg & Schreurs, 1989-2000)'
_computing_data_collection 'Collect (Nonius BV, 1997-2000)'
_computing_data_reduction 'EvalCCD (Duisenberg & Schreurs 1990-2000)'
_computing_molecular_graphics 'DIAMOND (Brandenburg, 1999)'
_computing_publication_material 'WinGX publication routines (Farrugia, 1999)'
_computing_structure_refinement 'SHELXL-97 (Sheldrick, 1997)'
_computing_structure_solution 'Sir97 (Giacovazzo, 1999)'
_diffrn_ambient_temperature 250(2)
_diffrn_detector_area_resol_mean 9
_diffrn_measured_fraction_theta_full 0.985
_diffrn_measured_fraction_theta_max 0.985
_diffrn_measurement_device_type KappaCCD
_diffrn_measurement_method 'CCD rotation images, thick slices'
_diffrn_radiation_monochromator graphite
_diffrn_radiation_source 'fine-focus sealed tube'
_diffrn_radiation_type MoK\a
_diffrn_radiation_wavelength 0.71073
_diffrn_reflns_av_R_equivalents 0.0641
_diffrn_reflns_av_sigmaI/netI 0.0961
_diffrn_reflns_limit_h_max 17
_diffrn_reflns_limit_h_min -17
_diffrn_reflns_limit_k_max 21
_diffrn_reflns_limit_k_min -21
_diffrn_reflns_limit_l_max 29
_diffrn_reflns_limit_l_min -29
_diffrn_reflns_number 69145
_diffrn_reflns_theta_full 30.00
_diffrn_reflns_theta_max 30.00
_diffrn_reflns_theta_min 2.15
_diffrn_standards_decay_% 0
_diffrn_standards_number 0
_exptl_absorpt_coefficient_mu 1.528
_exptl_absorpt_correction_T_max 0.845
_exptl_absorpt_correction_T_min 0.670
_exptl_absorpt_correction_type multi-scan
_exptl_absorpt_process_details
; 
R.H. Blessing, Acta Cryst. (1995), A51, 33-38
;
_exptl_crystal_colour black
_exptl_crystal_density_diffrn 1.562
_exptl_crystal_density_method 'not measured'
_exptl_crystal_description parallelepipped
_exptl_crystal_F_000 1767
_exptl_crystal_size_max 0.22
_exptl_crystal_size_mid 0.21
_exptl_crystal_size_min 0.11
_refine_diff_density_max 2.347
_refine_diff_density_min -1.172
_refine_diff_density_rms 0.143
_refine_ls_extinction_method none
_refine_ls_goodness_of_fit_ref 1.087
_refine_ls_hydrogen_treatment constr
_refine_ls_matrix_type full
_refine_ls_number_parameters 871
_refine_ls_number_reflns 20834
_refine_ls_number_restraints 46
_refine_ls_restrained_S_all 1.087
_refine_ls_R_factor_all 0.1288
_refine_ls_R_factor_gt 0.0719
_refine_ls_shift/su_max 0.005
_refine_ls_shift/su_mean 0.000
_refine_ls_structure_factor_coef Fsqd
_refine_ls_weighting_details 'calc w=1/[\s^2^(Fo^2^)+(0.0435P)^2^+23.3227P] where P=(Fo^2^+2Fc^2^)/3'
_refine_ls_weighting_scheme calc
_refine_ls_wR_factor_gt 0.1643
_refine_ls_wR_factor_ref 0.1832
_reflns_number_gt 12971
_reflns_number_total 20834
_reflns_threshold_expression >2sigma(I)
_cod_data_source_file ic801901j_si_002.cif
_cod_data_source_block jl269
_cod_original_cell_volume 3628.1(11)
_cod_database_code 4301153

loop_
_symmetry_equiv_pos_as_xyz
'x, y, z'
'-x, -y, -z'

loop_
_atom_site_label
_atom_site_type_symbol
_atom_site_fract_x
_atom_site_fract_y
_atom_site_fract_z
_atom_site_U_iso_or_equiv
_atom_site_adp_type
_atom_site_occupancy
_atom_site_symmetry_multiplicity
_atom_site_calc_flag
_atom_site_refinement_flags
_atom_site_disorder_assembly
_atom_site_disorder_group
Mo1 Mo 0.04990(4) 0.78757(3) 0.25667(2) 0.01629(10) Uani 1 1 d . . .
Cu1 Cu 0.47656(6) 0.78631(5) 0.25170(3) 0.02498(16) Uani 1 1 d . . .
Cu2 Cu 0.20497(6) 0.49480(5) 0.15645(4) 0.03028(17) Uani 1 1 d . . .
Cu3 Cu -0.20102(6) 1.09056(5) 0.34158(3) 0.02581(16) Uani 1 1 d . . .
Cu4 Cu 0.0000 0.5000 0.5000 0.0365(3) Uani 1 2 d S . .
Ni1 Ni 0.0000 1.0000 0.0000 0.0197(2) Uani 1 2 d S . .
C1 C 0.2311(5) 0.7380(4) 0.2623(3) 0.0234(11) Uani 1 1 d . . .
C2 C 0.1155(4) 0.6912(4) 0.1933(3) 0.0215(10) Uani 1 1 d . . .
C3 C -0.0837(4) 0.9097(4) 0.2750(3) 0.0237(11) Uani 1 1 d . . .
C4 C 0.0672(5) 0.6436(4) 0.3299(3) 0.0249(11) Uani 1 1 d . . .
C5 C -0.0066(5) 0.8676(4) 0.1580(3) 0.0241(11) Uani 1 1 d . . .
C6 C 0.0582(5) 0.8048(4) 0.3532(3) 0.0254(11) Uani 1 1 d . . .
C7 C -0.1058(5) 0.7466(4) 0.2665(3) 0.0264(12) Uani 1 1 d . . .
C8 C 0.1253(4) 0.9081(4) 0.2109(3) 0.0240(11) Uani 1 1 d . . .
N1 N 0.3269(4) 0.7220(3) 0.2633(3) 0.0296(11) Uani 1 1 d . . .
N2 N 0.1511(4) 0.6363(3) 0.1630(2) 0.0271(10) Uani 1 1 d . . .
N3 N -0.1501(4) 0.9776(4) 0.2856(2) 0.0307(11) Uani 1 1 d . . .
N4 N 0.0743(5) 0.5677(4) 0.3691(3) 0.0380(12) Uani 1 1 d . . .
N5 N -0.0298(4) 0.9117(4) 0.1041(2) 0.0324(11) Uani 1 1 d . . .
N6 N 0.0617(5) 0.8122(4) 0.4052(2) 0.0366(12) Uani 1 1 d . . .
N7 N -0.1870(4) 0.7276(4) 0.2704(3) 0.0386(13) Uani 1 1 d . . .
N8 N 0.1648(4) 0.9725(4) 0.1842(3) 0.0326(11) Uani 1 1 d . . .
N11 N 0.5308(4) 0.7866(4) 0.1522(2) 0.0308(11) Uani 1 1 d . . .
N12 N 0.6024(4) 0.6620(4) 0.2728(3) 0.0344(12) Uani 1 1 d . . .
H12A H 0.6554 0.6716 0.2897 0.041 Uiso 1 1 calc R . .
H12B H 0.5753 0.6149 0.3043 0.041 Uiso 1 1 calc R . .
N13 N 0.4408(4) 0.7951(4) 0.3506(3) 0.0363(12) Uani 1 1 d . . .
N14 N 0.3927(4) 0.9284(4) 0.2263(3) 0.0339(11) Uani 1 1 d . . .
H14A H 0.4359 0.9625 0.1942 0.041 Uiso 1 1 calc R . .
H14B H 0.3304 0.9364 0.2090 0.041 Uiso 1 1 calc R . .
C11 C 0.5736(6) 0.6816(5) 0.1572(4) 0.0427(16) Uani 1 1 d . . .
H11A H 0.6120 0.6740 0.1137 0.051 Uiso 1 1 calc R . .
H11B H 0.5115 0.6526 0.1694 0.051 Uiso 1 1 calc R . .
C12 C 0.6532(5) 0.6311(5) 0.2101(4) 0.0413(16) Uani 1 1 d . . .
H12C H 0.6674 0.5615 0.2209 0.050 Uiso 1 1 calc R . .
H12D H 0.7239 0.6476 0.1928 0.050 Uiso 1 1 calc R . .
C13 C 0.6222(7) 0.8368(6) 0.1228(4) 0.056(2) Uani 1 1 d . . .
H13A H 0.6769 0.8131 0.1538 0.084 Uiso 1 1 calc R . .
H13B H 0.5912 0.9052 0.1152 0.084 Uiso 1 1 calc R . .
H13C H 0.6571 0.8242 0.0806 0.084 Uiso 1 1 calc R . .
C14 C 0.4402(6) 0.8316(6) 0.1076(4) 0.055(2) Uani 1 1 d . . .
H14C H 0.4670 0.8173 0.0653 0.083 Uiso 1 1 calc R . .
H14D H 0.4184 0.9005 0.0996 0.083 Uiso 1 1 calc R . .
H14E H 0.3770 0.8062 0.1293 0.083 Uiso 1 1 calc R . .
C15 C 0.3431(7) 0.8836(5) 0.3464(4) 0.0504(19) Uani 1 1 d . . .
H15A H 0.2760 0.8678 0.3444 0.060 Uiso 1 1 calc R . .
H15B H 0.3317 0.9030 0.3870 0.060 Uiso 1 1 calc R . .
C16 C 0.3614(7) 0.9657(5) 0.2858(4) 0.0524(19) Uani 1 1 d . . .
H16A H 0.2936 1.0184 0.2806 0.063 Uiso 1 1 calc R . .
H16B H 0.4207 0.9893 0.2906 0.063 Uiso 1 1 calc R . .
C17 C 0.5369(8) 0.8106(8) 0.3698(5) 0.075(3) Uani 1 1 d . . .
H17A H 0.5151 0.8263 0.4118 0.113 Uiso 1 1 calc R . .
H17B H 0.5607 0.8629 0.3351 0.113 Uiso 1 1 calc R . .
H17C H 0.5974 0.7527 0.3750 0.113 Uiso 1 1 calc R . .
C18 C 0.4064(8) 0.7125(6) 0.4009(4) 0.061(2) Uani 1 1 d . . .
H18A H 0.4673 0.6552 0.4035 0.092 Uiso 1 1 calc R . .
H18B H 0.3434 0.7041 0.3879 0.092 Uiso 1 1 calc R . .
H18C H 0.3861 0.7240 0.4443 0.092 Uiso 1 1 calc R . .
N21 N 0.3711(5) 0.4953(4) 0.1424(4) 0.0552(18) Uani 1 1 d . . .
N22 N 0.2312(5) 0.4349(4) 0.2622(3) 0.0481(15) Uani 1 1 d . . .
H22A H 0.1830 0.4729 0.2863 0.058 Uiso 1 1 calc R . .
H22B H 0.2194 0.3756 0.2790 0.058 Uiso 1 1 calc R . .
N23 N 0.0409(4) 0.4890(3) 0.1695(3) 0.0285(10) Uani 1 1 d . . .
N24 N 0.2291(5) 0.4146(4) 0.0904(3) 0.0432(14) Uani 1 1 d . . .
H24A H 0.2507 0.4488 0.0482 0.052 Uiso 1 1 calc R . .
H24B H 0.2840 0.3598 0.1025 0.052 Uiso 1 1 calc R . .
C21 C 0.3910(6) 0.5029(5) 0.2065(5) 0.056(2) Uani 1 1 d . . .
H21A H 0.3533 0.5676 0.2101 0.067 Uiso 1 1 calc R . .
H21B H 0.4705 0.4922 0.2063 0.067 Uiso 1 1 calc R . .
C22 C 0.3478(7) 0.4290(7) 0.2673(6) 0.081(3) Uani 1 1 d . . .
H22C H 0.3949 0.3644 0.2688 0.097 Uiso 1 1 calc R . .
H22D H 0.3505 0.4415 0.3088 0.097 Uiso 1 1 calc R . .
C23 C 0.3939(8) 0.5808(7) 0.0843(5) 0.071(3) Uani 1 1 d . . .
H23A H 0.3538 0.6396 0.0954 0.107 Uiso 1 1 calc R . .
H23B H 0.3699 0.5812 0.0443 0.107 Uiso 1 1 calc R . .
H23C H 0.4727 0.5758 0.0763 0.107 Uiso 1 1 calc R . .
C24 C 0.4473(7) 0.4040(8) 0.1289(8) 0.125(6) Uani 1 1 d . . .
H24C H 0.5211 0.3953 0.1381 0.187 Uiso 1 1 calc R . .
H24D H 0.4498 0.4083 0.0823 0.187 Uiso 1 1 calc R . .
H24E H 0.4195 0.3498 0.1575 0.187 Uiso 1 1 calc R . .
C25 C 0.0527(6) 0.3949(4) 0.1571(3) 0.0352(14) Uani 1 1 d . . .
H25A H 0.0867 0.3415 0.1938 0.042 Uiso 1 1 calc R . .
H25B H -0.0208 0.3889 0.1565 0.042 Uiso 1 1 calc R . .
C26 C 0.1234(6) 0.3894(5) 0.0910(4) 0.0442(17) Uani 1 1 d . . .
H26A H 0.0839 0.4347 0.0535 0.053 Uiso 1 1 calc R . .
H26B H 0.1410 0.3247 0.0870 0.053 Uiso 1 1 calc R . .
C27 C -0.0232(6) 0.5722(4) 0.1176(4) 0.0405(16) Uani 1 1 d . . .
H27A H 0.0188 0.5765 0.0735 0.061 Uiso 1 1 calc R . .
H27B H -0.0352 0.6313 0.1282 0.061 Uiso 1 1 calc R . .
H27C H -0.0941 0.5619 0.1180 0.061 Uiso 1 1 calc R . .
C28 C -0.0220(6) 0.4871(5) 0.2384(3) 0.0417(16) Uani 1 1 d . . .
H28A H -0.0947 0.4789 0.2405 0.063 Uiso 1 1 calc R . .
H28B H -0.0301 0.5470 0.2469 0.063 Uiso 1 1 calc R . .
H28C H 0.0183 0.4344 0.2719 0.063 Uiso 1 1 calc R . .
N31 N -0.0701(4) 1.1513(3) 0.2961(3) 0.0308(11) Uani 1 1 d . . .
N32 N -0.1014(5) 1.0143(4) 0.4183(2) 0.0386(13) Uani 1 1 d . . .
H32A H -0.1386 1.0251 0.4575 0.046 Uiso 1 1 calc R . .
H32B H -0.0851 0.9506 0.4236 0.046 Uiso 1 1 calc R . .
N33 N -0.3388(5) 1.0428(4) 0.3959(3) 0.0407(13) Uani 1 1 d . . .
N34 N -0.3112(5) 1.1920(4) 0.2778(3) 0.0416(13) Uani 1 1 d . . .
H34A H -0.3109 1.2517 0.2760 0.050 Uiso 1 1 calc R . .
H34B H -0.2902 1.1857 0.2358 0.050 Uiso 1 1 calc R . .
C31 C 0.0303(5) 1.0794(5) 0.3266(3) 0.0371(15) Uani 1 1 d . . .
H31A H 0.0917 1.1092 0.3152 0.044 Uiso 1 1 calc R . .
H31B H 0.0532 1.0249 0.3084 0.044 Uiso 1 1 calc R . .
C32 C 0.0035(6) 1.0447(5) 0.4021(4) 0.0447(17) Uani 1 1 d . . .
H32C H 0.0640 0.9906 0.4212 0.054 Uiso 1 1 calc R . .
H32D H -0.0055 1.0962 0.4214 0.054 Uiso 1 1 calc R . .
C33 C -0.0911(6) 1.2438(5) 0.3125(4) 0.0411(16) Uani 1 1 d . . .
H33A H -0.1147 1.2337 0.3602 0.062 Uiso 1 1 calc R . .
H33B H -0.1485 1.2927 0.2875 0.062 Uiso 1 1 calc R . .
H33C H -0.0236 1.2644 0.3004 0.062 Uiso 1 1 calc R . .
C34 C -0.0471(6) 1.1696(5) 0.2213(3) 0.0411(16) Uani 1 1 d . . .
H34C H 0.0177 1.1942 0.2042 0.062 Uiso 1 1 calc R . .
H34D H -0.1104 1.2163 0.2006 0.062 Uiso 1 1 calc R . .
H34E H -0.0339 1.1103 0.2108 0.062 Uiso 1 1 calc R . .
C35 C -0.4159(6) 1.0731(5) 0.3445(4) 0.0505(19) Uani 1 1 d . . .
H35A H -0.4888 1.0645 0.3669 0.061 Uiso 1 1 calc R . .
H35B H -0.3876 1.0326 0.3145 0.061 Uiso 1 1 calc R . .
C36 C -0.4277(6) 1.1785(6) 0.3032(5) 0.055(2) Uani 1 1 d . . .
H36A H -0.4685 1.1947 0.2653 0.067 Uiso 1 1 calc R . .
H36B H -0.4684 1.2204 0.3311 0.067 Uiso 1 1 calc R . .
C37 C -0.3892(7) 1.0914(6) 0.4511(4) 0.059(2) Uani 1 1 d . . .
H37A H -0.3968 1.1597 0.4324 0.088 Uiso 1 1 calc R . .
H37B H -0.3413 1.0650 0.4862 0.088 Uiso 1 1 calc R . .
H37C H -0.4615 1.0804 0.4698 0.088 Uiso 1 1 calc R . .
C38 C -0.3142(7) 0.9354(5) 0.4264(4) 0.0520(19) Uani 1 1 d . . .
H38A H -0.3829 0.9177 0.4459 0.078 Uiso 1 1 calc R . .
H38B H -0.2664 0.9151 0.4610 0.078 Uiso 1 1 calc R . .
H38C H -0.2775 0.9045 0.3918 0.078 Uiso 1 1 calc R . .
N41 N -0.1498(6) 0.4975(6) 0.4735(4) 0.069(2) Uani 1 1 d DU . .
N42 N -0.0790(8) 0.6387(5) 0.4952(4) 0.086(3) Uani 1 1 d . . .
H42E H -0.0891 0.6472 0.5364 0.103 Uiso 1 1 calc R B .
H42F H -0.0380 0.6780 0.4664 0.103 Uiso 1 1 calc R . .
C41 C -0.1950(9) 0.6630(8) 0.4698(8) 0.110(5) Uani 1 1 d DU B .
H41A H -0.2481 0.7171 0.4834 0.133 Uiso 0.50 1 calc PR A 1
H41B H -0.1872 0.6781 0.4209 0.133 Uiso 0.50 1 calc PR A 1
H41C H -0.2531 0.6696 0.5076 0.133 Uiso 0.50 1 d PR A 2
H41D H -0.2067 0.7252 0.4352 0.133 Uiso 0.50 1 d PR A 2
C42A C -0.230(2) 0.5739(13) 0.5033(14) 0.127(9) Uani 0.50 1 d PDU B 1
H42A H -0.3056 0.5832 0.4957 0.153 Uiso 0.50 1 calc PR B 1
H42B H -0.2274 0.5549 0.5518 0.153 Uiso 0.50 1 calc PR B 1
C43A C -0.1547(17) 0.5106(18) 0.4092(11) 0.086(8) Uani 0.50 1 d PU B 1
H43A H -0.1316 0.5676 0.3818 0.130 Uiso 0.50 1 calc PR B 1
H43B H -0.2301 0.5182 0.4031 0.130 Uiso 0.50 1 calc PR B 1
H43C H -0.1060 0.4555 0.3960 0.130 Uiso 0.50 1 calc PR B 1
C44A C -0.169(3) 0.407(3) 0.502(3) 0.18(2) Uani 0.50 1 d PU B 1
H44A H -0.1708 0.3890 0.5500 0.271 Uiso 0.50 1 calc PR B 1
H44B H -0.1094 0.3612 0.4840 0.271 Uiso 0.50 1 calc PR B 1
H44C H -0.2387 0.4089 0.4908 0.271 Uiso 0.50 1 calc PR B 1
C42B C -0.2086(19) 0.5913(10) 0.4420(14) 0.094(7) Uani 0.50 1 d PDU B 2
H42C H -0.2874 0.5942 0.4477 0.112 Uiso 0.50 1 calc PR B 2
H42D H -0.1826 0.6076 0.3939 0.112 Uiso 0.50 1 calc PR B 2
C43B C -0.109(2) 0.422(2) 0.4300(15) 0.107(9) Uani 0.50 1 d PU B 2
H43D H -0.0696 0.3598 0.4572 0.161 Uiso 0.50 1 calc PR B 2
H43E H -0.0595 0.4446 0.3905 0.161 Uiso 0.50 1 calc PR B 2
H43F H -0.1724 0.4151 0.4164 0.161 Uiso 0.50 1 calc PR B 2
C44B C -0.2216(16) 0.4377(18) 0.5262(9) 0.055(6) Uani 0.50 1 d PU B 2
H44D H -0.1756 0.3743 0.5458 0.083 Uiso 0.50 1 calc PR B 2
H44E H -0.2780 0.4325 0.5052 0.083 Uiso 0.50 1 calc PR B 2
H44F H -0.2566 0.4685 0.5610 0.083 Uiso 0.50 1 calc PR B 2
N101 N -0.1234(4) 1.1162(3) 0.0227(2) 0.0284(10) Uani 1 1 d . . .
H101 H -0.1429 1.0987 0.0684 0.034 Uiso 1 1 calc R . .
N102 N -0.1300(4) 0.9680(3) -0.0260(2) 0.0284(10) Uani 1 1 d . . .
H102 H -0.1291 0.9930 -0.0718 0.034 Uiso 1 1 calc R . .
C101 C -0.0892(6) 1.2079(4) 0.0038(3) 0.0380(15) Uani 1 1 d . . .
H10A H -0.1512 1.2571 0.0176 0.046 Uiso 1 1 calc R . .
H10B H -0.0718 1.2305 -0.0451 0.046 Uiso 1 1 calc R . .
C102 C -0.2220(5) 1.1264(5) -0.0087(3) 0.0375(15) Uani 1 1 d . . .
H10C H -0.2111 1.1577 -0.0571 0.045 Uiso 1 1 calc R . .
H10D H -0.2889 1.1654 0.0109 0.045 Uiso 1 1 calc R . .
C103 C -0.2342(5) 1.0235(5) 0.0051(3) 0.0364(14) Uani 1 1 d . . .
H10E H -0.2455 0.9923 0.0535 0.044 Uiso 1 1 calc R . .
H10F H -0.2980 1.0268 -0.0146 0.044 Uiso 1 1 calc R . .
C104 C -0.1231(6) 0.8622(4) -0.0081(3) 0.0361(14) Uani 1 1 d . . .
H10G H -0.1837 0.8550 -0.0252 0.043 Uiso 1 1 calc R . .
H10H H -0.1323 0.8352 0.0408 0.043 Uiso 1 1 calc R . .
C105 C -0.0128(6) 0.8063(5) -0.0371(3) 0.0440(17) Uani 1 1 d . . .
H10I H 0.0007 0.8397 -0.0850 0.053 Uiso 1 1 calc R . .
H10J H -0.0196 0.7431 -0.0334 0.053 Uiso 1 1 calc R . .
Cl2 Cl 0.58502(17) 0.39338(12) 0.38332(9) 0.0483(4) Uani 1 1 d . . .
Cl3 Cl 0.22854(16) 0.18817(13) 0.38619(10) 0.0472(4) Uani 1 1 d . . .
Cl4 Cl 0.43710(18) 1.15949(14) 0.10153(11) 0.0584(5) Uani 1 1 d . . .
Cl7 Cl 0.76072(13) 0.42745(13) 0.09295(9) 0.0417(4) Uani 1 1 d . . .
O1 O 0.2499(8) 0.0884(5) 0.4092(4) 0.105(3) Uani 1 1 d . . .
O2 O 0.2276(11) 0.2164(7) 0.3159(4) 0.142(4) Uani 1 1 d . . .
O3 O 0.3081(6) 0.2218(5) 0.4034(4) 0.089(2) Uani 1 1 d . . .
O4 O 0.1229(7) 0.2266(10) 0.4148(7) 0.186(6) Uani 1 1 d . . .
O5 O 0.8713(4) 0.4153(4) 0.0573(3) 0.0548(14) Uani 1 1 d . . .
O6 O 0.7600(7) 0.4178(7) 0.1610(4) 0.122(3) Uani 1 1 d . . .
O7 O 0.7207(8) 0.3512(9) 0.0961(8) 0.201(7) Uani 1 1 d . . .
O8 O 0.6894(7) 0.5151(7) 0.0639(4) 0.139(4) Uani 1 1 d . . .
O9 O 0.5571(11) 0.4833(5) 0.3890(5) 0.180(6) Uani 1 1 d . . .
O10 O 0.6029(6) 0.3908(6) 0.3154(3) 0.093(2) Uani 1 1 d . . .
O11 O 0.6749(8) 0.3296(8) 0.4156(4) 0.137(4) Uani 1 1 d . . .
O12 O 0.4914(8) 0.3500(8) 0.4201(5) 0.126(3) Uani 1 1 d . . .
O13 O 0.5185(7) 1.0917(7) 0.1430(5) 0.131(4) Uani 1 1 d . . .
O14 O 0.4063(11) 1.1027(7) 0.0710(5) 0.146(4) Uani 1 1 d . . .
O15 O 0.3486(8) 1.1970(6) 0.1458(4) 0.123(3) Uani 1 1 d . . .
O16 O 0.4819(7) 1.2337(5) 0.0531(3) 0.092(2) Uani 1 1 d . . .
O17 O 0.8186(5) 0.1653(4) 0.4965(3) 0.0661(16) Uani 1 1 d . . .
H17D H 0.7745 0.2172 0.4759 0.099 Uiso 1 1 d R . .
H17E H 0.8552 0.1799 0.5188 0.099 Uiso 1 1 d R . .
O18 O 0.7217(9) 1.1229(14) 0.1569(5) 0.236(9) Uani 1 1 d . . .
H18D H 0.6644 1.1049 0.1578 0.354 Uiso 1 1 d R . .
H18E H 0.7615 1.0791 0.1857 0.354 Uiso 1 1 d R . .

loop_
_atom_site_aniso_label
_atom_site_aniso_U_11
_atom_site_aniso_U_22
_atom_site_aniso_U_33
_atom_site_aniso_U_23
_atom_site_aniso_U_13
_atom_site_aniso_U_12
Mo1 0.0154(2) 0.0155(2) 0.0168(2) -0.00534(16) -0.00242(15) -0.00165(15)
Cu1 0.0219(3) 0.0233(3) 0.0290(4) -0.0105(3) -0.0047(3) -0.0010(3)
Cu2 0.0238(4) 0.0232(3) 0.0464(4) -0.0189(3) 0.0033(3) -0.0053(3)
Cu3 0.0263(4) 0.0211(3) 0.0258(3) -0.0071(3) -0.0011(3) -0.0019(3)
Cu4 0.0270(5) 0.0263(5) 0.0616(7) -0.0190(5) -0.0131(5) -0.0027(4)
Ni1 0.0208(5) 0.0185(5) 0.0163(4) -0.0036(4) -0.0032(4) -0.0018(4)
C1 0.023(3) 0.020(3) 0.026(3) -0.008(2) -0.005(2) -0.003(2)
C2 0.019(3) 0.020(3) 0.023(3) -0.006(2) -0.003(2) -0.003(2)
C3 0.021(3) 0.024(3) 0.026(3) -0.011(2) -0.004(2) -0.001(2)
C4 0.025(3) 0.027(3) 0.024(3) -0.006(2) -0.005(2) -0.008(2)
C5 0.028(3) 0.018(2) 0.027(3) -0.011(2) -0.005(2) -0.001(2)
C6 0.029(3) 0.018(3) 0.025(3) -0.005(2) -0.004(2) -0.003(2)
C7 0.027(3) 0.021(3) 0.027(3) -0.003(2) -0.007(2) -0.003(2)
C8 0.020(3) 0.026(3) 0.024(3) -0.008(2) -0.002(2) -0.003(2)
N1 0.020(2) 0.025(2) 0.042(3) -0.009(2) -0.008(2) -0.0016(19)
N2 0.033(3) 0.020(2) 0.027(2) -0.0101(19) -0.005(2) -0.0012(19)
N3 0.028(3) 0.031(3) 0.033(3) -0.016(2) -0.005(2) -0.001(2)
N4 0.040(3) 0.033(3) 0.038(3) -0.001(2) -0.012(2) -0.011(2)
N5 0.041(3) 0.026(2) 0.029(3) -0.009(2) -0.014(2) 0.001(2)
N6 0.051(3) 0.030(3) 0.026(3) -0.009(2) -0.011(2) -0.002(2)
N7 0.027(3) 0.036(3) 0.056(4) -0.013(3) -0.009(2) -0.011(2)
N8 0.028(3) 0.030(3) 0.037(3) -0.005(2) -0.007(2) -0.008(2)
N11 0.029(3) 0.033(3) 0.032(3) -0.013(2) -0.002(2) -0.007(2)
N12 0.024(3) 0.028(3) 0.047(3) -0.012(2) -0.008(2) 0.001(2)
N13 0.036(3) 0.038(3) 0.034(3) -0.015(2) -0.005(2) -0.004(2)
N14 0.026(3) 0.030(3) 0.043(3) -0.009(2) -0.008(2) -0.003(2)
C11 0.045(4) 0.041(4) 0.051(4) -0.030(3) 0.005(3) -0.014(3)
C12 0.030(3) 0.034(3) 0.062(4) -0.028(3) -0.002(3) 0.001(3)
C13 0.049(5) 0.068(5) 0.056(5) -0.019(4) 0.016(4) -0.038(4)
C14 0.048(4) 0.080(6) 0.035(4) -0.024(4) -0.009(3) -0.004(4)
C15 0.052(4) 0.053(5) 0.049(4) -0.035(4) 0.010(3) -0.007(4)
C16 0.052(5) 0.042(4) 0.066(5) -0.028(4) -0.012(4) 0.002(3)
C17 0.064(6) 0.103(8) 0.072(6) -0.052(6) -0.030(5) 0.002(5)
C18 0.089(7) 0.049(5) 0.036(4) -0.011(3) 0.001(4) -0.013(4)
N21 0.029(3) 0.042(3) 0.108(6) -0.051(4) 0.013(3) -0.010(3)
N22 0.046(3) 0.035(3) 0.059(4) 0.007(3) -0.026(3) -0.014(3)
N23 0.026(2) 0.025(2) 0.037(3) -0.010(2) -0.006(2) -0.007(2)
N24 0.042(3) 0.039(3) 0.052(3) -0.028(3) 0.002(3) -0.005(3)
C21 0.033(4) 0.036(4) 0.092(6) -0.007(4) -0.021(4) -0.004(3)
C22 0.050(5) 0.066(6) 0.109(8) 0.019(5) -0.048(5) -0.015(4)
C23 0.061(5) 0.104(8) 0.074(6) -0.053(6) 0.031(5) -0.054(6)
C24 0.026(4) 0.102(8) 0.293(19) -0.144(11) 0.018(7) -0.011(5)
C25 0.041(4) 0.022(3) 0.044(4) -0.007(3) -0.009(3) -0.011(3)
C26 0.055(4) 0.039(4) 0.049(4) -0.026(3) -0.007(3) -0.011(3)
C27 0.035(4) 0.024(3) 0.057(4) -0.005(3) -0.012(3) -0.004(3)
C28 0.037(4) 0.045(4) 0.042(4) -0.014(3) 0.008(3) -0.016(3)
N31 0.034(3) 0.026(2) 0.036(3) -0.017(2) 0.001(2) -0.007(2)
N32 0.048(3) 0.034(3) 0.025(3) -0.009(2) -0.005(2) 0.003(2)
N33 0.041(3) 0.031(3) 0.048(3) -0.015(2) 0.010(3) -0.012(2)
N34 0.042(3) 0.029(3) 0.050(3) -0.007(2) -0.014(3) -0.003(2)
C31 0.027(3) 0.037(3) 0.055(4) -0.025(3) -0.010(3) -0.006(3)
C32 0.050(4) 0.037(4) 0.054(4) -0.023(3) -0.026(3) 0.005(3)
C33 0.048(4) 0.027(3) 0.051(4) -0.019(3) 0.003(3) -0.011(3)
C34 0.050(4) 0.038(4) 0.036(3) -0.013(3) 0.009(3) -0.020(3)
C35 0.029(4) 0.044(4) 0.083(6) -0.032(4) 0.003(4) -0.009(3)
C36 0.029(4) 0.051(5) 0.083(6) -0.026(4) -0.018(4) 0.008(3)
C37 0.067(5) 0.056(5) 0.061(5) -0.038(4) 0.028(4) -0.028(4)
C38 0.062(5) 0.039(4) 0.052(4) -0.013(3) 0.009(4) -0.020(4)
N41 0.054(4) 0.096(6) 0.051(4) 0.009(4) -0.011(3) -0.041(4)
N42 0.136(8) 0.037(4) 0.065(5) -0.018(3) 0.030(5) -0.022(4)
C41 0.071(7) 0.089(8) 0.175(12) -0.074(8) -0.060(8) 0.042(6)
C42A 0.121(18) 0.064(14) 0.22(2) -0.056(17) -0.088(19) 0.003(13)
C43A 0.074(13) 0.095(16) 0.098(15) 0.030(12) -0.061(12) -0.062(12)
C44A 0.19(4) 0.11(3) 0.29(5) 0.03(3) -0.15(3) -0.11(3)
C42B 0.073(12) 0.042(10) 0.17(2) 0.002(13) -0.067(14) -0.019(9)
C43B 0.13(2) 0.14(2) 0.114(19) -0.094(19) 0.038(16) -0.096(19)
C44B 0.048(10) 0.079(15) 0.034(7) 0.026(8) -0.016(7) -0.050(10)
N101 0.031(3) 0.023(2) 0.025(2) -0.0044(19) -0.004(2) -0.001(2)
N102 0.035(3) 0.026(2) 0.023(2) -0.0002(19) -0.012(2) -0.009(2)
C101 0.051(4) 0.025(3) 0.034(3) -0.009(3) -0.004(3) -0.005(3)
C102 0.029(3) 0.035(3) 0.039(3) -0.006(3) -0.008(3) 0.002(3)
C103 0.023(3) 0.040(4) 0.042(4) -0.004(3) -0.007(3) -0.009(3)
C104 0.048(4) 0.033(3) 0.035(3) -0.008(3) -0.011(3) -0.020(3)
C105 0.062(5) 0.033(4) 0.038(4) -0.008(3) -0.010(3) -0.015(3)
Cl2 0.0611(11) 0.0337(9) 0.0513(10) -0.0118(7) -0.0235(9) -0.0037(8)
Cl3 0.0519(11) 0.0402(9) 0.0531(10) -0.0171(8) -0.0102(8) -0.0109(8)
Cl4 0.0639(13) 0.0356(9) 0.0697(13) -0.0206(9) 0.0072(10) -0.0101(9)
Cl7 0.0280(8) 0.0480(10) 0.0542(10) -0.0296(8) -0.0024(7) -0.0031(7)
O1 0.160(8) 0.059(4) 0.111(6) -0.018(4) -0.057(6) -0.029(5)
O2 0.292(14) 0.118(7) 0.064(5) 0.000(5) -0.053(6) -0.128(8)
O3 0.093(5) 0.099(5) 0.105(5) -0.038(4) -0.015(4) -0.057(4)
O4 0.056(5) 0.279(15) 0.305(16) -0.241(14) 0.010(7) -0.007(7)
O5 0.031(3) 0.072(4) 0.063(3) -0.036(3) 0.006(2) -0.006(2)
O6 0.091(6) 0.169(9) 0.059(4) -0.038(5) 0.011(4) 0.019(6)
O7 0.096(7) 0.232(13) 0.374(18) -0.249(14) 0.122(9) -0.102(8)
O8 0.084(6) 0.120(7) 0.106(6) 0.012(5) 0.007(5) 0.054(5)
O9 0.289(15) 0.042(4) 0.154(9) -0.042(5) 0.084(9) -0.032(6)
O10 0.096(5) 0.135(7) 0.056(4) -0.035(4) -0.015(4) -0.029(5)
O11 0.108(7) 0.164(9) 0.093(6) -0.014(6) -0.048(5) 0.024(6)
O12 0.118(7) 0.163(9) 0.127(7) -0.055(7) 0.027(6) -0.092(7)
O13 0.084(6) 0.110(7) 0.174(9) 0.008(6) -0.048(6) -0.025(5)
O14 0.237(13) 0.125(8) 0.124(8) -0.046(6) -0.012(8) -0.109(8)
O15 0.132(7) 0.073(5) 0.107(6) -0.017(4) 0.050(5) -0.004(5)
O16 0.134(7) 0.057(4) 0.075(4) -0.023(3) 0.028(4) -0.036(4)
O17 0.082(4) 0.070(4) 0.059(3) -0.032(3) -0.016(3) -0.018(3)
O18 0.152(10) 0.57(3) 0.099(7) -0.174(12) 0.049(7) -0.207(14)

loop_
_atom_type_symbol
_atom_type_description
_atom_type_scat_dispersion_real
_atom_type_scat_dispersion_imag
_atom_type_scat_source
C C 0.0033 0.0016 'International Tables Vol C Tables 4.2.6.8 and 6.1.1.4'
H H 0.0000 0.0000 'International Tables Vol C Tables 4.2.6.8 and 6.1.1.4'
Cl Cl 0.1484 0.1585 'International Tables Vol C Tables 4.2.6.8 and 6.1.1.4'
Cu Cu 0.3201 1.2651 'International Tables Vol C Tables 4.2.6.8 and 6.1.1.4'
Mo Mo -1.6832 0.6857 'International Tables Vol C Tables 4.2.6.8 and 6.1.1.4'
N N 0.0061 0.0033 'International Tables Vol C Tables 4.2.6.8 and 6.1.1.4'
Ni Ni 0.3393 1.1124 'International Tables Vol C Tables 4.2.6.8 and 6.1.1.4'
O O 0.0106 0.0060 'International Tables Vol C Tables 4.2.6.8 and 6.1.1.4'

loop_
_geom_angle_atom_site_label_1
_geom_angle_atom_site_label_2
_geom_angle_atom_site_label_3
_geom_angle
_geom_angle_site_symmetry_1
_geom_angle_site_symmetry_3
_geom_angle_publ_flag
C3 Mo1 C5 75.9(2) . . ?
C3 Mo1 C8 76.9(2) . . ?
C5 Mo1 C8 71.2(2) . . ?
C3 Mo1 C6 70.0(2) . . ?
C5 Mo1 C6 142.39(19) . . ?
C8 Mo1 C6 85.7(2) . . ?
C3 Mo1 C2 145.04(19) . . ?
C5 Mo1 C2 72.89(19) . . ?
C8 Mo1 C2 107.0(2) . . ?
C6 Mo1 C2 143.92(19) . . ?
C3 Mo1 C4 120.6(2) . . ?
C5 Mo1 C4 139.5(2) . . ?
C8 Mo1 C4 144.8(2) . . ?
C6 Mo1 C4 74.2(2) . . ?
C2 Mo1 C4 76.7(2) . . ?
C3 Mo1 C1 135.0(2) . . ?
C5 Mo1 C1 118.0(2) . . ?
C8 Mo1 C1 69.5(2) . . ?
C6 Mo1 C1 78.2(2) . . ?
C2 Mo1 C1 75.25(19) . . ?
C4 Mo1 C1 78.1(2) . . ?
C3 Mo1 C7 75.0(2) . . ?
C5 Mo1 C7 77.9(2) . . ?
C8 Mo1 C7 142.2(2) . . ?
C6 Mo1 C7 107.4(2) . . ?
C2 Mo1 C7 83.3(2) . . ?
C4 Mo1 C7 72.6(2) . . ?
C1 Mo1 C7 146.9(2) . . ?
N14 Cu1 N12 161.7(2) . . ?
N14 Cu1 N11 93.7(2) . . ?
N12 Cu1 N11 84.0(2) . . ?
N14 Cu1 N13 84.8(2) . . ?
N12 Cu1 N13 94.8(2) . . ?
N11 Cu1 N13 171.6(2) . . ?
N14 Cu1 N1 98.25(19) . . ?
N12 Cu1 N1 100.06(19) . . ?
N11 Cu1 N1 94.97(19) . . ?
N13 Cu1 N1 93.4(2) . . ?
N21 Cu2 N23 177.6(2) . . ?
N21 Cu2 N24 94.3(2) . . ?
N23 Cu2 N24 83.6(2) . . ?
N21 Cu2 N2 91.7(2) . . ?
N23 Cu2 N2 90.60(19) . . ?
N24 Cu2 N2 142.7(2) . . ?
N21 Cu2 N22 83.1(3) . . ?
N23 Cu2 N22 97.2(2) . . ?
N24 Cu2 N22 125.1(2) . . ?
N2 Cu2 N22 92.2(2) . . ?
N34 Cu3 N31 94.4(2) . . ?
N34 Cu3 N33 85.3(2) . . ?
N31 Cu3 N33 171.7(2) . . ?
N34 Cu3 N32 165.6(2) . . ?
N31 Cu3 N32 83.9(2) . . ?
N33 Cu3 N32 94.2(2) . . ?
N34 Cu3 N3 96.7(2) . . ?
N31 Cu3 N3 95.91(19) . . ?
N33 Cu3 N3 92.3(2) . . ?
N32 Cu3 N3 97.68(19) . . ?
N42 Cu4 N42 180.0(5) . 2_566 ?
N42 Cu4 N41 95.1(4) . 2_566 ?
N42 Cu4 N41 84.9(4) 2_566 2_566 ?
N42 Cu4 N41 84.9(4) . . ?
N42 Cu4 N41 95.1(4) 2_566 . ?
N41 Cu4 N41 180.0(5) 2_566 . ?
N101 Ni1 N101 180.0(3) . 2_575 ?
N101 Ni1 N102 94.90(19) . 2_575 ?
N101 Ni1 N102 85.10(19) 2_575 2_575 ?
N101 Ni1 N102 85.10(19) . . ?
N101 Ni1 N102 94.90(19) 2_575 . ?
N102 Ni1 N102 180.000(1) 2_575 . ?
N101 Ni1 N5 89.50(18) . . ?
N101 Ni1 N5 90.50(18) 2_575 . ?
N102 Ni1 N5 89.58(19) 2_575 . ?
N102 Ni1 N5 90.42(19) . . ?
N101 Ni1 N5 90.50(18) . 2_575 ?
N101 Ni1 N5 89.50(18) 2_575 2_575 ?
N102 Ni1 N5 90.42(19) 2_575 2_575 ?
N102 Ni1 N5 89.58(19) . 2_575 ?
N5 Ni1 N5 180.0(4) . 2_575 ?
N1 C1 Mo1 172.8(5) . . ?
N2 C2 Mo1 176.3(5) . . ?
N3 C3 Mo1 175.4(5) . . ?
N4 C4 Mo1 178.7(5) . . ?
N5 C5 Mo1 175.3(5) . . ?
N6 C6 Mo1 178.5(5) . . ?
N7 C7 Mo1 178.3(5) . . ?
N8 C8 Mo1 177.6(5) . . ?
C1 N1 Cu1 146.6(4) . . ?
C2 N2 Cu2 152.0(4) . . ?
C3 N3 Cu3 147.3(4) . . ?
C5 N5 Ni1 154.8(5) . . ?
C14 N11 C11 108.8(5) . . ?
C14 N11 C13 109.0(6) . . ?
C11 N11 C13 110.9(5) . . ?
C14 N11 Cu1 113.8(4) . . ?
C11 N11 Cu1 103.4(4) . . ?
C13 N11 Cu1 110.8(4) . . ?
C12 N12 Cu1 110.9(4) . . ?
C12 N12 H12A 109.5 . . ?
Cu1 N12 H12A 109.5 . . ?
C12 N12 H12B 109.5 . . ?
Cu1 N12 H12B 109.5 . . ?
H12A N12 H12B 108.0 . . ?
C18 N13 C17 110.7(7) . . ?
C18 N13 C15 108.4(6) . . ?
C17 N13 C15 109.9(6) . . ?
C18 N13 Cu1 114.4(4) . . ?
C17 N13 Cu1 110.1(5) . . ?
C15 N13 Cu1 103.1(4) . . ?
C16 N14 Cu1 111.4(4) . . ?
C16 N14 H14A 109.3 . . ?
Cu1 N14 H14A 109.3 . . ?
C16 N14 H14B 109.3 . . ?
Cu1 N14 H14B 109.3 . . ?
H14A N14 H14B 108.0 . . ?
N11 C11 C12 109.9(5) . . ?
N11 C11 H11A 109.7 . . ?
C12 C11 H11A 109.7 . . ?
N11 C11 H11B 109.7 . . ?
C12 C11 H11B 109.7 . . ?
H11A C11 H11B 108.2 . . ?
N12 C12 C11 109.2(5) . . ?
N12 C12 H12C 109.8 . . ?
C11 C12 H12C 109.8 . . ?
N12 C12 H12D 109.8 . . ?
C11 C12 H12D 109.8 . . ?
H12C C12 H12D 108.3 . . ?
N11 C13 H13A 109.5 . . ?
N11 C13 H13B 109.5 . . ?
H13A C13 H13B 109.5 . . ?
N11 C13 H13C 109.5 . . ?
H13A C13 H13C 109.5 . . ?
H13B C13 H13C 109.5 . . ?
N11 C14 H14C 109.5 . . ?
N11 C14 H14D 109.5 . . ?
H14C C14 H14D 109.5 . . ?
N11 C14 H14E 109.5 . . ?
H14C C14 H14E 109.5 . . ?
H14D C14 H14E 109.5 . . ?
C16 C15 N13 111.9(6) . . ?
C16 C15 H15A 109.2 . . ?
N13 C15 H15A 109.2 . . ?
C16 C15 H15B 109.2 . . ?
N13 C15 H15B 109.2 . . ?
H15A C15 H15B 107.9 . . ?
N14 C16 C15 106.9(6) . . ?
N14 C16 H16A 110.3 . . ?
C15 C16 H16A 110.3 . . ?
N14 C16 H16B 110.3 . . ?
C15 C16 H16B 110.3 . . ?
H16A C16 H16B 108.6 . . ?
N13 C17 H17A 109.5 . . ?
N13 C17 H17B 109.5 . . ?
H17A C17 H17B 109.5 . . ?
N13 C17 H17C 109.5 . . ?
H17A C17 H17C 109.5 . . ?
H17B C17 H17C 109.5 . . ?
N13 C18 H18A 109.5 . . ?
N13 C18 H18B 109.5 . . ?
H18A C18 H18B 109.5 . . ?
N13 C18 H18C 109.5 . . ?
H18A C18 H18C 109.5 . . ?
H18B C18 H18C 109.5 . . ?
C21 N21 C24 110.2(8) . . ?
C21 N21 C23 109.6(6) . . ?
C24 N21 C23 108.8(8) . . ?
C21 N21 Cu2 105.4(5) . . ?
C24 N21 Cu2 111.3(5) . . ?
C23 N21 Cu2 111.4(5) . . ?
C22 N22 Cu2 108.4(5) . . ?
C22 N22 H22A 110.0 . . ?
Cu2 N22 H22A 110.0 . . ?
C22 N22 H22B 110.0 . . ?
Cu2 N22 H22B 110.0 . . ?
H22A N22 H22B 108.4 . . ?
C28 N23 C25 108.7(5) . . ?
C28 N23 C27 108.8(5) . . ?
C25 N23 C27 110.4(5) . . ?
C28 N23 Cu2 115.8(4) . . ?
C25 N23 Cu2 102.9(4) . . ?
C27 N23 Cu2 110.1(4) . . ?
C26 N24 Cu2 111.0(4) . . ?
C26 N24 H24A 109.4 . . ?
Cu2 N24 H24A 109.4 . . ?
C26 N24 H24B 109.4 . . ?
Cu2 N24 H24B 109.4 . . ?
H24A N24 H24B 108.0 . . ?
N21 C21 C22 110.8(7) . . ?
N21 C21 H21A 109.5 . . ?
C22 C21 H21A 109.5 . . ?
N21 C21 H21B 109.5 . . ?
C22 C21 H21B 109.5 . . ?
H21A C21 H21B 108.1 . . ?
N22 C22 C21 109.8(6) . . ?
N22 C22 H22C 109.7 . . ?
C21 C22 H22C 109.7 . . ?
N22 C22 H22D 109.7 . . ?
C21 C22 H22D 109.7 . . ?
H22C C22 H22D 108.2 . . ?
N21 C23 H23A 109.5 . . ?
N21 C23 H23B 109.5 . . ?
H23A C23 H23B 109.5 . . ?
N21 C23 H23C 109.5 . . ?
H23A C23 H23C 109.5 . . ?
H23B C23 H23C 109.5 . . ?
N21 C24 H24C 109.5 . . ?
N21 C24 H24D 109.5 . . ?
H24C C24 H24D 109.5 . . ?
N21 C24 H24E 109.5 . . ?
H24C C24 H24E 109.5 . . ?
H24D C24 H24E 109.5 . . ?
C26 C25 N23 110.9(5) . . ?
C26 C25 H25A 109.5 . . ?
N23 C25 H25A 109.5 . . ?
C26 C25 H25B 109.5 . . ?
N23 C25 H25B 109.5 . . ?
H25A C25 H25B 108.0 . . ?
C25 C26 N24 107.2(5) . . ?
C25 C26 H26A 110.3 . . ?
N24 C26 H26A 110.3 . . ?
C25 C26 H26B 110.3 . . ?
N24 C26 H26B 110.3 . . ?
H26A C26 H26B 108.5 . . ?
N23 C27 H27A 109.5 . . ?
N23 C27 H27B 109.5 . . ?
H27A C27 H27B 109.5 . . ?
N23 C27 H27C 109.5 . . ?
H27A C27 H27C 109.5 . . ?
H27B C27 H27C 109.5 . . ?
N23 C28 H28A 109.5 . . ?
N23 C28 H28B 109.5 . . ?
H28A C28 H28B 109.5 . . ?
N23 C28 H28C 109.5 . . ?
H28A C28 H28C 109.5 . . ?
H28B C28 H28C 109.5 . . ?
C34 N31 C31 108.2(5) . . ?
C34 N31 C33 109.5(5) . . ?
C31 N31 C33 109.7(5) . . ?
C34 N31 Cu3 114.5(4) . . ?
C31 N31 Cu3 105.4(4) . . ?
C33 N31 Cu3 109.5(4) . . ?
C32 N32 Cu3 110.3(4) . . ?
C32 N32 H32A 109.6 . . ?
Cu3 N32 H32A 109.6 . . ?
C32 N32 H32B 109.6 . . ?
Cu3 N32 H32B 109.6 . . ?
H32A N32 H32B 108.1 . . ?
C35 N33 C38 108.6(6) . . ?
C35 N33 C37 111.4(6) . . ?
C38 N33 C37 109.5(6) . . ?
C35 N33 Cu3 103.7(4) . . ?
C38 N33 Cu3 114.0(4) . . ?
C37 N33 Cu3 109.6(4) . . ?
C36 N34 Cu3 109.7(4) . . ?
C36 N34 H34A 109.7 . . ?
Cu3 N34 H34A 109.7 . . ?
C36 N34 H34B 109.7 . . ?
Cu3 N34 H34B 109.7 . . ?
H34A N34 H34B 108.2 . . ?
N31 C31 C32 110.0(5) . . ?
N31 C31 H31A 109.7 . . ?
C32 C31 H31A 109.7 . . ?
N31 C31 H31B 109.7 . . ?
C32 C31 H31B 109.7 . . ?
H31A C31 H31B 108.2 . . ?
N32 C32 C31 108.7(5) . . ?
N32 C32 H32C 109.9 . . ?
C31 C32 H32C 109.9 . . ?
N32 C32 H32D 109.9 . . ?
C31 C32 H32D 109.9 . . ?
H32C C32 H32D 108.3 . . ?
N31 C33 H33A 109.5 . . ?
N31 C33 H33B 109.5 . . ?
H33A C33 H33B 109.5 . . ?
N31 C33 H33C 109.5 . . ?
H33A C33 H33C 109.5 . . ?
H33B C33 H33C 109.5 . . ?
N31 C34 H34C 109.5 . . ?
N31 C34 H34D 109.5 . . ?
H34C C34 H34D 109.5 . . ?
N31 C34 H34E 109.5 . . ?
H34C C34 H34E 109.5 . . ?
H34D C34 H34E 109.5 . . ?
N33 C35 C36 110.9(6) . . ?
N33 C35 H35A 109.5 . . ?
C36 C35 H35A 109.5 . . ?
N33 C35 H35B 109.5 . . ?
C36 C35 H35B 109.5 . . ?
H35A C35 H35B 108.1 . . ?
N34 C36 C35 107.7(5) . . ?
N34 C36 H36A 110.2 . . ?
C35 C36 H36A 110.2 . . ?
N34 C36 H36B 110.2 . . ?
C35 C36 H36B 110.2 . . ?
H36A C36 H36B 108.5 . . ?
N33 C37 H37A 109.5 . . ?
N33 C37 H37B 109.5 . . ?
H37A C37 H37B 109.5 . . ?
N33 C37 H37C 109.5 . . ?
H37A C37 H37C 109.5 . . ?
H37B C37 H37C 109.5 . . ?
N33 C38 H38A 109.5 . . ?
N33 C38 H38B 109.5 . . ?
H38A C38 H38B 109.5 . . ?
N33 C38 H38C 109.5 . . ?
H38A C38 H38C 109.5 . . ?
H38B C38 H38C 109.5 . . ?
C43A N41 C44A 100(2) . . ?
C43A N41 C42B 68.1(15) . . ?
C44A N41 C42B 138.2(18) . . ?
C43A N41 C42A 115.6(17) . . ?
C44A N41 C42A 114(3) . . ?
C42B N41 C42A 49.6(14) . . ?
C43A N41 C44B 117.5(13) . . ?
C42B N41 C44B 114.1(15) . . ?
C42A N41 C44B 79.9(13) . . ?
C43A N41 C43B 49.6(14) . . ?
C44A N41 C43B 60(2) . . ?
C42B N41 C43B 117.5(17) . . ?
C42A N41 C43B 157.3(16) . . ?
C44B N41 C43B 92.5(15) . . ?
C43A N41 Cu4 118.1(9) . . ?
C44A N41 Cu4 111.0(15) . . ?
C42B N41 Cu4 109.7(9) . . ?
C42A N41 Cu4 98.5(11) . . ?
C44B N41 Cu4 118.2(8) . . ?
C43B N41 Cu4 103.9(11) . . ?
C41 N42 Cu4 107.6(6) . . ?
C41 N42 H42E 110.2 . . ?
Cu4 N42 H42E 110.2 . . ?
C41 N42 H42F 110.2 . . ?
Cu4 N42 H42F 110.2 . . ?
H42E N42 H42F 108.5 . . ?
C42A C41 C42B 49.0(14) . . ?
C42A C41 N42 103.0(14) . . ?
C42B C41 N42 115.5(9) . . ?
C42A C41 H41A 111.2 . . ?
C42B C41 H41A 132.3 . . ?
N42 C41 H41A 111.2 . . ?
C42A C41 H41B 111.2 . . ?
C42B C41 H41B 62.4 . . ?
N42 C41 H41B 111.2 . . ?
H41A C41 H41B 109.1 . . ?
C42A C41 H41C 68.4 . . ?
C42B C41 H41C 108.5 . . ?
N42 C41 H41C 108.1 . . ?
H41A C41 H41C 45.1 . . ?
H41B C41 H41C 139.5 . . ?
C42A C41 H41D 147.4 . . ?
C42B C41 H41D 108.4 . . ?
N42 C41 H41D 108.7 . . ?
H41A C41 H41D 63.8 . . ?
H41B C41 H41D 50.0 . . ?
H41C C41 H41D 107.4 . . ?
C41 C42A N41 107.0(15) . . ?
N41 C42A H41C 145.7 . . ?
C41 C42A H42A 110.3 . . ?
N41 C42A H42A 110.3 . . ?
H41C C42A H42A 92.9 . . ?
C41 C42A H42B 110.3 . . ?
N41 C42A H42B 110.3 . . ?
H41C C42A H42B 84.2 . . ?
H42A C42A H42B 108.6 . . ?
N41 C43A H43A 109.5 . . ?
N41 C43A H43B 109.5 . . ?
H43A C43A H43B 109.5 . . ?
N41 C43A H43C 109.5 . . ?
H43A C43A H43C 109.5 . . ?
H43B C43A H43C 109.5 . . ?
N41 C44A H44A 109.5 . . ?
N41 C44A H44B 109.5 . . ?
H44A C44A H44B 109.5 . . ?
N41 C44A H44C 109.5 . . ?
H44A C44A H44C 109.5 . . ?
H44B C44A H44C 109.5 . . ?
N41 C42B C41 112.3(13) . . ?
N41 C42B H42C 109.1 . . ?
C41 C42B H42C 109.1 . . ?
N41 C42B H42D 109.1 . . ?
C41 C42B H42D 109.1 . . ?
H42C C42B H42D 107.9 . . ?
N41 C43B H43D 109.5 . . ?
N41 C43B H43E 109.5 . . ?
H43D C43B H43E 109.5 . . ?
N41 C43B H43F 109.5 . . ?
H43D C43B H43F 109.5 . . ?
H43E C43B H43F 109.5 . . ?
N41 C44B H44D 109.5 . . ?
N41 C44B H44E 109.5 . . ?
H44D C44B H44E 109.5 . . ?
N41 C44B H44F 109.5 . . ?
H44D C44B H44F 109.5 . . ?
H44E C44B H44F 109.5 . . ?
C102 N101 C101 113.7(5) . . ?
C102 N101 Ni1 106.0(4) . . ?
C101 N101 Ni1 115.3(4) . . ?
C102 N101 H101 107.2 . . ?
C101 N101 H101 107.2 . . ?
Ni1 N101 H101 107.2 . . ?
C103 N102 C104 113.3(5) . . ?
C103 N102 Ni1 105.4(4) . . ?
C104 N102 Ni1 115.7(4) . . ?
C103 N102 H102 107.3 . . ?
C104 N102 H102 107.3 . . ?
Ni1 N102 H102 107.3 . . ?
N101 C101 C105 111.7(5) . 2_575 ?
N101 C101 H10A 109.3 . . ?
C105 C101 H10A 109.3 2_575 . ?
N101 C101 H10B 109.3 . . ?
C105 C101 H10B 109.3 2_575 . ?
H10A C101 H10B 107.9 . . ?
N101 C102 C103 107.5(5) . . ?
N101 C102 H10C 110.2 . . ?
C103 C102 H10C 110.2 . . ?
N101 C102 H10D 110.2 . . ?
C103 C102 H10D 110.2 . . ?
H10C C102 H10D 108.5 . . ?
N102 C103 C102 107.5(5) . . ?
N102 C103 H10E 110.2 . . ?
C102 C103 H10E 110.2 . . ?
N102 C103 H10F 110.2 . . ?
C102 C103 H10F 110.2 . . ?
H10E C103 H10F 108.5 . . ?
N102 C104 C105 112.2(5) . . ?
N102 C104 H10G 109.2 . . ?
C105 C104 H10G 109.2 . . ?
N102 C104 H10H 109.2 . . ?
C105 C104 H10H 109.2 . . ?
H10G C104 H10H 107.9 . . ?
C104 C105 C101 115.6(6) . 2_575 ?
C104 C105 H10I 108.4 . . ?
C101 C105 H10I 108.4 2_575 . ?
C104 C105 H10J 108.4 . . ?
C101 C105 H10J 108.4 2_575 . ?
H10I C105 H10J 107.4 . . ?
O9 Cl2 O11 115.3(8) . . ?
O9 Cl2 O10 113.7(6) . . ?
O11 Cl2 O10 108.7(5) . . ?
O9 Cl2 O12 107.2(7) . . ?
O11 Cl2 O12 102.8(6) . . ?
O10 Cl2 O12 108.4(5) . . ?
O4 Cl3 O1 107.9(8) . . ?
O4 Cl3 O2 107.8(8) . . ?
O1 Cl3 O2 107.5(5) . . ?
O4 Cl3 O3 109.6(5) . . ?
O1 Cl3 O3 112.3(5) . . ?
O2 Cl3 O3 111.6(5) . . ?
O15 Cl4 O13 105.7(6) . . ?
O15 Cl4 O16 111.2(4) . . ?
O13 Cl4 O16 110.9(5) . . ?
O15 Cl4 O14 112.0(7) . . ?
O13 Cl4 O14 103.9(7) . . ?
O16 Cl4 O14 112.6(5) . . ?
O8 Cl7 O7 111.0(8) . . ?
O8 Cl7 O6 109.1(6) . . ?
O7 Cl7 O6 103.2(8) . . ?
O8 Cl7 O5 112.5(4) . . ?
O7 Cl7 O5 108.8(4) . . ?
O6 Cl7 O5 111.9(4) . . ?
H17D O17 H17E 107.8 . . ?
H18D O18 H18E 108.0 . . ?

loop_
_geom_bond_atom_site_label_1
_geom_bond_atom_site_label_2
_geom_bond_distance
_geom_bond_site_symmetry_2
_geom_bond_publ_flag
Mo1 C3 2.168(5) . ?
Mo1 C5 2.174(5) . ?
Mo1 C8 2.174(6) . ?
Mo1 C6 2.177(6) . ?
Mo1 C2 2.178(5) . ?
Mo1 C4 2.187(6) . ?
Mo1 C1 2.200(5) . ?
Mo1 C7 2.206(6) . ?
Cu1 N14 2.026(5) . ?
Cu1 N12 2.038(5) . ?
Cu1 N11 2.066(5) . ?
Cu1 N13 2.084(5) . ?
Cu1 N1 2.337(5) . ?
Cu2 N21 2.068(6) . ?
Cu2 N23 2.069(5) . ?
Cu2 N24 2.072(5) . ?
Cu2 N2 2.091(5) . ?
Cu2 N22 2.166(6) . ?
Cu3 N34 2.048(5) . ?
Cu3 N31 2.053(5) . ?
Cu3 N33 2.066(6) . ?
Cu3 N32 2.066(5) . ?
Cu3 N3 2.269(5) . ?
Cu4 N42 2.011(7) . ?
Cu4 N42 2.011(7) 2_566 ?
Cu4 N41 2.115(7) 2_566 ?
Cu4 N41 2.115(7) . ?
Ni1 N101 2.078(5) . ?
Ni1 N101 2.078(5) 2_575 ?
Ni1 N102 2.091(5) 2_575 ?
Ni1 N102 2.091(5) . ?
Ni1 N5 2.176(5) . ?
Ni1 N5 2.176(5) 2_575 ?
C1 N1 1.166(7) . ?
C2 N2 1.146(7) . ?
C3 N3 1.164(7) . ?
C4 N4 1.160(7) . ?
C5 N5 1.157(7) . ?
C6 N6 1.157(7) . ?
C7 N7 1.136(7) . ?
C8 N8 1.160(7) . ?
N11 C14 1.490(8) . ?
N11 C11 1.493(8) . ?
N11 C13 1.499(8) . ?
N12 C12 1.503(8) . ?
N12 H12A 0.9000 . ?
N12 H12B 0.9000 . ?
N13 C18 1.462(9) . ?
N13 C17 1.477(10) . ?
N13 C15 1.506(9) . ?
N14 C16 1.482(9) . ?
N14 H14A 0.9000 . ?
N14 H14B 0.9000 . ?
C11 C12 1.511(10) . ?
C11 H11A 0.9700 . ?
C11 H11B 0.9700 . ?
C12 H12C 0.9700 . ?
C12 H12D 0.9700 . ?
C13 H13A 0.9600 . ?
C13 H13B 0.9600 . ?
C13 H13C 0.9600 . ?
C14 H14C 0.9600 . ?
C14 H14D 0.9600 . ?
C14 H14E 0.9600 . ?
C15 C16 1.490(11) . ?
C15 H15A 0.9700 . ?
C15 H15B 0.9700 . ?
C16 H16A 0.9700 . ?
C16 H16B 0.9700 . ?
C17 H17A 0.9600 . ?
C17 H17B 0.9600 . ?
C17 H17C 0.9600 . ?
C18 H18A 0.9600 . ?
C18 H18B 0.9600 . ?
C18 H18C 0.9600 . ?
N21 C21 1.483(11) . ?
N21 C24 1.502(10) . ?
N21 C23 1.510(11) . ?
N22 C22 1.482(10) . ?
N22 H22A 0.9000 . ?
N22 H22B 0.9000 . ?
N23 C28 1.497(8) . ?
N23 C25 1.502(7) . ?
N23 C27 1.504(8) . ?
N24 C26 1.507(9) . ?
N24 H24A 0.9000 . ?
N24 H24B 0.9000 . ?
C21 C22 1.522(12) . ?
C21 H21A 0.9700 . ?
C21 H21B 0.9700 . ?
C22 H22C 0.9700 . ?
C22 H22D 0.9700 . ?
C23 H23A 0.9600 . ?
C23 H23B 0.9600 . ?
C23 H23C 0.9600 . ?
C24 H24C 0.9600 . ?
C24 H24D 0.9600 . ?
C24 H24E 0.9600 . ?
C25 C26 1.501(9) . ?
C25 H25A 0.9700 . ?
C25 H25B 0.9700 . ?
C26 H26A 0.9700 . ?
C26 H26B 0.9700 . ?
C27 H27A 0.9600 . ?
C27 H27B 0.9600 . ?
C27 H27C 0.9600 . ?
C28 H28A 0.9600 . ?
C28 H28B 0.9600 . ?
C28 H28C 0.9600 . ?
N31 C34 1.489(8) . ?
N31 C31 1.495(8) . ?
N31 C33 1.498(7) . ?
N32 C32 1.481(9) . ?
N32 H32A 0.9000 . ?
N32 H32B 0.9000 . ?
N33 C35 1.482(10) . ?
N33 C38 1.495(9) . ?
N33 C37 1.514(9) . ?
N34 C36 1.514(9) . ?
N34 H34A 0.9000 . ?
N34 H34B 0.9000 . ?
C31 C32 1.498(10) . ?
C31 H31A 0.9700 . ?
C31 H31B 0.9700 . ?
C32 H32C 0.9700 . ?
C32 H32D 0.9700 . ?
C33 H33A 0.9600 . ?
C33 H33B 0.9600 . ?
C33 H33C 0.9600 . ?
C34 H34C 0.9600 . ?
C34 H34D 0.9600 . ?
C34 H34E 0.9600 . ?
C35 C36 1.521(11) . ?
C35 H35A 0.9700 . ?
C35 H35B 0.9700 . ?
C36 H36A 0.9700 . ?
C36 H36B 0.9700 . ?
C37 H37A 0.9600 . ?
C37 H37B 0.9600 . ?
C37 H37C 0.9600 . ?
C38 H38A 0.9600 . ?
C38 H38B 0.9600 . ?
C38 H38C 0.9600 . ?
N41 C43A 1.32(2) . ?
N41 C44A 1.37(3) . ?
N41 C42B 1.391(14) . ?
N41 C42A 1.504(17) . ?
N41 C44B 1.514(18) . ?
N41 C43B 1.61(2) . ?
N42 C41 1.571(13) . ?
N42 H42E 0.9000 . ?
N42 H42F 0.9000 . ?
C41 C42A 1.459(17) . ?
C41 C42B 1.478(16) . ?
C41 H41A 0.9700 . ?
C41 H41B 0.9700 . ?
C41 H41C 0.9700 . ?
C41 H41D 0.9700 . ?
C42A H42A 0.9700 . ?
C42A H42B 0.9700 . ?
C43A H43A 0.9600 . ?
C43A H43B 0.9600 . ?
C43A H43C 0.9600 . ?
C44A H44A 0.9600 . ?
C44A H44B 0.9600 . ?
C44A H44C 0.9600 . ?
C42B H42C 0.9700 . ?
C42B H42D 0.9700 . ?
C43B H43D 0.9600 . ?
C43B H43E 0.9600 . ?
C43B H43F 0.9600 . ?
C44B H44D 0.9600 . ?
C44B H44E 0.9600 . ?
C44B H44F 0.9600 . ?
N101 C102 1.486(8) . ?
N101 C101 1.494(8) . ?
N101 H101 0.9100 . ?
N102 C103 1.479(8) . ?
N102 C104 1.505(7) . ?
N102 H102 0.9100 . ?
C101 C105 1.533(10) 2_575 ?
C101 H10A 0.9700 . ?
C101 H10B 0.9700 . ?
C102 C103 1.548(9) . ?
C102 H10C 0.9700 . ?
C102 H10D 0.9700 . ?
C103 H10E 0.9700 . ?
C103 H10F 0.9700 . ?
C104 C105 1.512(10) . ?
C104 H10G 0.9700 . ?
C104 H10H 0.9700 . ?
C105 C101 1.533(10) 2_575 ?
C105 H10I 0.9700 . ?
C105 H10J 0.9700 . ?
Cl2 O9 1.344(8) . ?
Cl2 O11 1.377(8) . ?
Cl2 O10 1.419(6) . ?
Cl2 O12 1.483(8) . ?
Cl3 O4 1.378(8) . ?
Cl3 O1 1.384(7) . ?
Cl3 O2 1.402(7) . ?
Cl3 O3 1.428(6) . ?
Cl4 O15 1.402(7) . ?
Cl4 O13 1.416(8) . ?
Cl4 O16 1.420(7) . ?
Cl4 O14 1.426(8) . ?
Cl7 O8 1.378(7) . ?
Cl7 O7 1.388(9) . ?
Cl7 O6 1.395(7) . ?
Cl7 O5 1.429(5) . ?
O17 H17D 0.8488 . ?
O17 H17E 0.8502 . ?
O18 H18D 0.8516 . ?
O18 H18E 0.8455 . ?
